data_2216813
loop_
_publ_author_name
'Carlos Eduardo M. Carvalho'
'Antonio V. Pinto'
'Harrison, William T. A.'

_publ_section_title
;
 3-Bromo-6-phenylhydrazono-\b-lapachone
;
_journal_coeditor_code TK2208
_journal_issue 12
_journal_name_full 'Acta Crystallographica Section E'
_journal_page_first o4504
_journal_page_last o4504
_journal_paper_doi 10.1107/S1600536807053810
_journal_volume 63
_journal_year 2007
_chemical_formula_iupac 'C21 H19 Br N2 O2'
_chemical_formula_moiety 'C21 H19 Br N2 O2'
_chemical_formula_sum 'C21 H19 Br N2 O2'
_chemical_formula_weight 411.29
_chemical_name_systematic
;
3-Bromo-6-phenylhydrazono-\b-lapachone
;
_space_group_IT_number 14
_symmetry_cell_setting monoclinic
_symmetry_space_group_name_Hall '-P 2ybc'
_symmetry_space_group_name_H-M 'P 1 21/c 1'
_atom_sites_solution_hydrogens geom
_atom_sites_solution_primary direct
_atom_sites_solution_secondary difmap
_audit_creation_method SHELXL97
_cell_angle_alpha 90
_cell_angle_beta 101.2690(10)
_cell_angle_gamma 90
_cell_formula_units_Z 4
_cell_length_a 6.3799(3)
_cell_length_b 20.3789(11)
_cell_length_c 14.4125(8)
_cell_measurement_reflns_used 8040
_cell_measurement_temperature 293(2)
_cell_measurement_theta_max 27.2
_cell_measurement_theta_min 2.0
_cell_volume 1837.72(17)
_computing_cell_refinement 'SAINT (Bruker, 1999)'
_computing_data_collection 'SMART (Bruker, 1999)'
_computing_data_reduction 'SAINT (Bruker, 1999)'
_computing_molecular_graphics 'ORTEP-3 (Farrugia, 1997)'
_computing_publication_material 'SHELXL97 (Sheldrick, 1997)'
_computing_structure_refinement 'SHELXL97 (Sheldrick, 1997)'
_computing_structure_solution 'SHELXS97 (Sheldrick, 1997)'
_diffrn_ambient_temperature 293(2)
_diffrn_measured_fraction_theta_full 0.997
_diffrn_measured_fraction_theta_max 0.997
_diffrn_measurement_device_type 'Bruker SMART1000 CCD'
_diffrn_measurement_method \w
_diffrn_radiation_monochromator graphite
_diffrn_radiation_source 'fine-focus sealed tube'
_diffrn_radiation_type MoK\a
_diffrn_radiation_wavelength 0.71073
_diffrn_reflns_av_R_equivalents 0.036
_diffrn_reflns_av_sigmaI/netI 0.054
_diffrn_reflns_limit_h_max 7
_diffrn_reflns_limit_h_min -8
_diffrn_reflns_limit_k_max 26
_diffrn_reflns_limit_k_min -26
_diffrn_reflns_limit_l_max 18
_diffrn_reflns_limit_l_min -18
_diffrn_reflns_number 13653
_diffrn_reflns_theta_full 27.5
_diffrn_reflns_theta_max 27.5
_diffrn_reflns_theta_min 2.0
_diffrn_standards_decay_% 0
_exptl_absorpt_coefficient_mu 2.254
_exptl_absorpt_correction_T_max 0.790
_exptl_absorpt_correction_T_min 0.473
_exptl_absorpt_correction_type multi-scan
_exptl_absorpt_process_details '(SADABS; Bruker, 1999)'
_exptl_crystal_colour red
_exptl_crystal_density_diffrn 1.487
_exptl_crystal_density_method 'not measured'
_exptl_crystal_description block
_exptl_crystal_F_000 840
_exptl_crystal_size_max 0.39
_exptl_crystal_size_mid 0.34
_exptl_crystal_size_min 0.11
_refine_diff_density_max 0.38
_refine_diff_density_min -0.46
_refine_ls_extinction_method none
_refine_ls_goodness_of_fit_ref 0.85
_refine_ls_hydrogen_treatment constr
_refine_ls_matrix_type full
_refine_ls_number_parameters 237
_refine_ls_number_reflns 4225
_refine_ls_number_restraints 0
_refine_ls_restrained_S_all 0.85
_refine_ls_R_factor_all 0.072
_refine_ls_R_factor_gt 0.035
_refine_ls_shift/su_max 0.000
_refine_ls_shift/su_mean 0.000
_refine_ls_structure_factor_coef Fsqd
_refine_ls_weighting_details 'calc w = 1/[\s^2^(Fo^2^)+(0.0398P)^2^] where P=(Fo^2^+2Fc^2^)/3'
_refine_ls_weighting_scheme calc
_refine_ls_wR_factor_gt 0.072
_refine_ls_wR_factor_ref 0.079
_reflns_number_gt 2488
_reflns_number_total 4225
_reflns_threshold_expression I>2\s(I)
_cod_data_source_file tk2208.cif
_cod_data_source_block I
_cod_original_sg_symbol_H-M 'P 21/c'
_cod_database_code 2216813
_cod_database_fobs_code 2216813

loop_
_symmetry_equiv_pos_as_xyz
'x, y, z'
'-x, y+1/2, -z+1/2'
'-x, -y, -z'
'x, -y-1/2, z-1/2'

loop_
_atom_site_type_symbol
_atom_site_label
_atom_site_fract_x
_atom_site_fract_y
_atom_site_fract_z
_atom_site_U_iso_or_equiv
_atom_site_adp_type
_atom_site_calc_flag
_atom_site_refinement_flags
_atom_site_occupancy
C C1 0.2158(3) 0.41562(10) 0.36365(17) 0.0432(6) Uani d . 1
H H1 0.1327 0.3875 0.3982 0.052 Uiso calc R 1
C C2 0.4456(3) 0.39307(10) 0.38700(18) 0.0460(6) Uani d . 1
H H2A 0.5372 0.4260 0.3670 0.055 Uiso calc R 1
H H2B 0.4894 0.3872 0.4548 0.055 Uiso calc R 1
C C3 0.4676(3) 0.32921(10) 0.33710(16) 0.0390(5) Uani d . 1
C C4 0.3083(3) 0.30539(10) 0.26907(16) 0.0384(5) Uani d . 1
C C5 0.1201(3) 0.40928(10) 0.25768(17) 0.0434(6) Uani d . 1
C C6 0.2454(4) 0.44491(12) 0.19404(18) 0.0604(7) Uani d . 1
H H6A 0.3913 0.4303 0.2076 0.091 Uiso calc R 1
H H6B 0.2407 0.4913 0.2051 0.091 Uiso calc R 1
H H6C 0.1838 0.4358 0.1291 0.091 Uiso calc R 1
C C7 -0.1144(4) 0.42674(12) 0.2355(2) 0.0606(7) Uani d . 1
H H7A -0.1885 0.4021 0.2759 0.091 Uiso calc R 1
H H7B -0.1727 0.4164 0.1706 0.091 Uiso calc R 1
H H7C -0.1312 0.4728 0.2460 0.091 Uiso calc R 1
C C8 0.3172(3) 0.24149(10) 0.22508(16) 0.0391(5) Uani d . 1
C C9 0.1427(4) 0.21550(11) 0.16214(17) 0.0455(6) Uani d . 1
H H9 0.0165 0.2394 0.1474 0.055 Uiso calc R 1
C C10 0.1553(4) 0.15525(12) 0.12204(18) 0.0544(7) Uani d . 1
H H10 0.0373 0.1382 0.0808 0.065 Uiso calc R 1
C C11 0.3429(4) 0.11943(12) 0.14250(18) 0.0545(7) Uani d . 1
H H11 0.3510 0.0786 0.1146 0.065 Uiso calc R 1
C C12 0.5170(4) 0.14396(11) 0.20380(18) 0.0506(6) Uani d . 1
H H12 0.6431 0.1198 0.2161 0.061 Uiso calc R 1
C C13 0.5081(3) 0.20479(10) 0.24819(16) 0.0396(5) Uani d . 1
C C14 0.6863(3) 0.23012(10) 0.31862(16) 0.0397(5) Uani d . 1
C C15 0.6641(3) 0.29275(10) 0.36498(17) 0.0411(6) Uani d . 1
C C16 1.2036(3) 0.17164(11) 0.42902(17) 0.0440(6) Uani d . 1
C C17 1.3754(4) 0.19699(11) 0.49211(18) 0.0496(6) Uani d . 1
H H17 1.3666 0.2384 0.5182 0.060 Uiso calc R 1
C C18 1.5606(4) 0.16053(13) 0.51634(19) 0.0584(7) Uani d . 1
H H18 1.6767 0.1774 0.5589 0.070 Uiso calc R 1
C C19 1.5736(4) 0.09970(14) 0.4779(2) 0.0638(7) Uani d . 1
H H19 1.6989 0.0754 0.4939 0.077 Uiso calc R 1
C C20 1.4013(4) 0.07436(12) 0.4156(2) 0.0646(8) Uani d . 1
H H20 1.4106 0.0328 0.3900 0.078 Uiso calc R 1
C C21 1.2151(4) 0.11001(12) 0.39096(19) 0.0565(7) Uani d . 1
H H21 1.0986 0.0927 0.3492 0.068 Uiso calc R 1
N N1 0.8577(3) 0.19224(9) 0.33927(14) 0.0430(5) Uani d . 1
N N2 1.0202(3) 0.21120(9) 0.40449(14) 0.0469(5) Uani d . 1
H H2 1.0145 0.2482 0.4325 0.056 Uiso calc R 1
O O1 0.1235(2) 0.33873(7) 0.23736(11) 0.0465(4) Uani d . 1
O O2 0.8114(2) 0.31524(7) 0.42808(12) 0.0537(4) Uani d . 1
Br Br1 0.19534(4) 0.505529(12) 0.40785(2) 0.06343(12) Uani d . 1

loop_
_atom_site_aniso_label
_atom_site_aniso_U_11
_atom_site_aniso_U_22
_atom_site_aniso_U_33
_atom_site_aniso_U_12
_atom_site_aniso_U_13
_atom_site_aniso_U_23
C1 0.0428(13) 0.0301(12) 0.0565(16) 0.0019(9) 0.0091(12) 0.0015(11)
C2 0.0436(13) 0.0377(13) 0.0539(16) 0.0045(10) 0.0025(12) -0.0059(11)
C3 0.0375(13) 0.0320(12) 0.0459(15) 0.0015(9) 0.0038(11) -0.0001(10)
C4 0.0351(12) 0.0364(12) 0.0425(14) 0.0014(10) 0.0044(11) 0.0027(11)
C5 0.0409(13) 0.0334(12) 0.0537(16) 0.0054(9) 0.0043(12) 0.0034(11)
C6 0.0657(17) 0.0534(16) 0.0636(19) 0.0021(12) 0.0163(15) 0.0107(13)
C7 0.0440(15) 0.0535(16) 0.078(2) 0.0097(12) -0.0025(14) 0.0031(14)
C8 0.0421(13) 0.0349(12) 0.0390(13) -0.0025(10) 0.0050(11) 0.0021(10)
C9 0.0441(14) 0.0423(14) 0.0457(15) -0.0026(10) -0.0015(12) 0.0017(11)
C10 0.0638(17) 0.0459(15) 0.0474(16) -0.0141(12) -0.0038(13) -0.0026(12)
C11 0.0672(17) 0.0395(14) 0.0526(17) -0.0024(12) 0.0014(14) -0.0086(12)
C12 0.0541(15) 0.0419(14) 0.0542(17) 0.0061(11) 0.0069(13) -0.0052(12)
C13 0.0427(13) 0.0365(13) 0.0388(14) -0.0009(10) 0.0059(11) 0.0011(10)
C14 0.0385(13) 0.0352(12) 0.0448(15) 0.0042(10) 0.0067(11) 0.0024(11)
C15 0.0399(13) 0.0351(12) 0.0457(15) -0.0005(10) 0.0017(12) 0.0027(11)
C16 0.0410(13) 0.0420(13) 0.0489(16) 0.0087(10) 0.0084(12) 0.0078(11)
C17 0.0468(15) 0.0475(15) 0.0526(17) 0.0045(11) 0.0044(13) 0.0020(12)
C18 0.0486(16) 0.0621(18) 0.0590(19) 0.0054(12) -0.0027(13) 0.0083(14)
C19 0.0527(16) 0.0649(19) 0.071(2) 0.0235(14) 0.0045(15) 0.0107(15)
C20 0.0654(18) 0.0479(16) 0.075(2) 0.0192(13) 0.0014(16) 0.0000(14)
C21 0.0549(16) 0.0465(15) 0.0637(18) 0.0063(12) 0.0004(13) -0.0021(13)
N1 0.0405(11) 0.0409(11) 0.0461(13) 0.0033(9) 0.0050(10) 0.0014(9)
N2 0.0427(11) 0.0420(11) 0.0534(14) 0.0056(9) 0.0032(10) -0.0027(10)
O1 0.0378(9) 0.0378(9) 0.0585(11) 0.0037(7) -0.0042(8) -0.0031(8)
O2 0.0422(9) 0.0459(10) 0.0640(12) 0.0045(7) -0.0121(9) -0.0130(9)
Br1 0.06445(19) 0.04274(16) 0.0824(2) 0.00948(12) 0.01259(15) -0.01133(14)

loop_
_atom_type_symbol
_atom_type_description
_atom_type_scat_dispersion_real
_atom_type_scat_dispersion_imag
_atom_type_scat_source
C C 0.0033 0.0016 'International Tables Vol C Tables 4.2.6.8 and 6.1.1.4'
H H 0.0000 0.0000 'International Tables Vol C Tables 4.2.6.8 and 6.1.1.4'
N N 0.0061 0.0033 'International Tables Vol C Tables 4.2.6.8 and 6.1.1.4'
O O 0.0106 0.0060 'International Tables Vol C Tables 4.2.6.8 and 6.1.1.4'
Br Br -0.2901 2.4595 'International Tables Vol C Tables 4.2.6.8 and 6.1.1.4'

loop_
_geom_angle_atom_site_label_1
_geom_angle_atom_site_label_2
_geom_angle_atom_site_label_3
_geom_angle
C2 C1 C5 112.08(19)
C2 C1 Br1 109.67(14)
C5 C1 Br1 111.39(14)
C2 C1 H1 107.8
C5 C1 H1 107.8
Br1 C1 H1 107.8
C3 C2 C1 109.48(18)
C3 C2 H2A 109.8
C1 C2 H2A 109.8
C3 C2 H2B 109.8
C1 C2 H2B 109.8
H2A C2 H2B 108.2
C4 C3 C15 120.2(2)
C4 C3 C2 121.83(19)
C15 C3 C2 117.92(19)
C3 C4 O1 122.82(19)
C3 C4 C8 123.22(19)
O1 C4 C8 113.95(18)
O1 C5 C7 103.95(17)
O1 C5 C6 108.58(19)
C7 C5 C6 112.2(2)
O1 C5 C1 105.21(16)
C7 C5 C1 112.05(19)
C6 C5 C1 114.06(19)
C5 C6 H6A 109.5
C5 C6 H6B 109.5
H6A C6 H6B 109.5
C5 C6 H6C 109.5
H6A C6 H6C 109.5
H6B C6 H6C 109.5
C5 C7 H7A 109.5
C5 C7 H7B 109.5
H7A C7 H7B 109.5
C5 C7 H7C 109.5
H7A C7 H7C 109.5
H7B C7 H7C 109.5
C9 C8 C13 119.6(2)
C9 C8 C4 121.9(2)
C13 C8 C4 118.47(19)
C10 C9 C8 120.7(2)
C10 C9 H9 119.7
C8 C9 H9 119.7
C9 C10 C11 120.3(2)
C9 C10 H10 119.9
C11 C10 H10 119.9
C12 C11 C10 120.2(2)
C12 C11 H11 119.9
C10 C11 H11 119.9
C11 C12 C13 121.1(2)
C11 C12 H12 119.5
C13 C12 H12 119.5
C12 C13 C8 118.1(2)
C12 C13 C14 122.3(2)
C8 C13 C14 119.62(19)
N1 C14 C15 123.8(2)
N1 C14 C13 116.5(2)
C15 C14 C13 119.64(18)
O2 C15 C3 119.9(2)
O2 C15 C14 121.54(19)
C3 C15 C14 118.6(2)
C21 C16 C17 120.4(2)
C21 C16 N2 121.9(2)
C17 C16 N2 117.7(2)
C16 C17 C18 119.7(2)
C16 C17 H17 120.2
C18 C17 H17 120.2
C19 C18 C17 120.1(2)
C19 C18 H18 119.9
C17 C18 H18 119.9
C18 C19 C20 120.0(2)
C18 C19 H19 120.0
C20 C19 H19 120.0
C19 C20 C21 120.6(3)
C19 C20 H20 119.7
C21 C20 H20 119.7
C16 C21 C20 119.2(2)
C16 C21 H21 120.4
C20 C21 H21 120.4
N2 N1 C14 119.41(19)
N1 N2 C16 120.81(19)
N1 N2 H2 119.6
C16 N2 H2 119.6
C4 O1 C5 117.88(16)

loop_
_geom_bond_atom_site_label_1
_geom_bond_atom_site_label_2
_geom_bond_distance
C1 C2 1.511(3)
C1 C5 1.535(3)
C1 Br1 1.952(2)
C1 H1 0.9800
C2 C3 1.507(3)
C2 H2A 0.9700
C2 H2B 0.9700
C3 C4 1.357(3)
C3 C15 1.445(3)
C4 O1 1.360(2)
C4 C8 1.454(3)
C5 O1 1.468(2)
C5 C7 1.510(3)
C5 C6 1.515(3)
C6 H6A 0.9600
C6 H6B 0.9600
C6 H6C 0.9600
C7 H7A 0.9600
C7 H7B 0.9600
C7 H7C 0.9600
C8 C9 1.396(3)
C8 C13 1.412(3)
C9 C10 1.366(3)
C9 H9 0.9300
C10 C11 1.384(3)
C10 H10 0.9300
C11 C12 1.371(3)
C11 H11 0.9300
C12 C13 1.401(3)
C12 H12 0.9300
C13 C14 1.462(3)
C14 N1 1.324(3)
C14 C15 1.460(3)
C15 O2 1.260(2)
C16 C21 1.378(3)
C16 C17 1.380(3)
C16 N2 1.408(3)
C17 C18 1.382(3)
C17 H17 0.9300
C18 C19 1.367(3)
C18 H18 0.9300
C19 C20 1.377(4)
C19 H19 0.9300
C20 C21 1.379(3)
C20 H20 0.9300
C21 H21 0.9300
N1 N2 1.314(2)
N2 H2 0.8600

loop_
_geom_hbond_atom_site_label_D
_geom_hbond_atom_site_label_H
_geom_hbond_atom_site_label_A
_geom_hbond_distance_DH
_geom_hbond_distance_HA
_geom_hbond_distance_DA
_geom_hbond_angle_DHA
N2 H2 O2 0.86 1.88 2.562(2) 136

loop_
_geom_torsion_atom_site_label_1
_geom_torsion_atom_site_label_2
_geom_torsion_atom_site_label_3
_geom_torsion_atom_site_label_4
_geom_torsion
C5 C1 C2 C3 -45.1(2)
Br1 C1 C2 C3 -169.34(16)
C1 C2 C3 C4 11.2(3)
C1 C2 C3 C15 -167.68(19)
C15 C3 C4 O1 -177.3(2)
C2 C3 C4 O1 3.8(3)
C15 C3 C4 C8 4.1(3)
C2 C3 C4 C8 -174.8(2)
C2 C1 C5 O1 63.2(2)
Br1 C1 C5 O1 -173.54(13)
C2 C1 C5 C7 175.48(18)
Br1 C1 C5 C7 -61.2(2)
C2 C1 C5 C6 -55.7(2)
Br1 C1 C5 C6 67.6(2)
C3 C4 C8 C9 173.5(2)
O1 C4 C8 C9 -5.1(3)
C3 C4 C8 C13 -5.7(3)
O1 C4 C8 C13 175.69(19)
C13 C8 C9 C10 -0.6(3)
C4 C8 C9 C10 -179.8(2)
C8 C9 C10 C11 -0.8(4)
C9 C10 C11 C12 0.5(4)
C10 C11 C12 C13 1.2(4)
C11 C12 C13 C8 -2.6(4)
C11 C12 C13 C14 175.8(2)
C9 C8 C13 C12 2.3(3)
C4 C8 C13 C12 -178.5(2)
C9 C8 C13 C14 -176.1(2)
C4 C8 C13 C14 3.1(3)
C12 C13 C14 N1 -0.5(3)
C8 C13 C14 N1 177.8(2)
C12 C13 C14 C15 -177.7(2)
C8 C13 C14 C15 0.6(3)
C4 C3 C15 O2 179.9(2)
C2 C3 C15 O2 -1.2(3)
C4 C3 C15 C14 -0.2(3)
C2 C3 C15 C14 178.8(2)
N1 C14 C15 O2 0.8(4)
C13 C14 C15 O2 177.8(2)
N1 C14 C15 C3 -179.1(2)
C13 C14 C15 C3 -2.2(3)
C21 C16 C17 C18 0.7(4)
N2 C16 C17 C18 -178.4(2)
C16 C17 C18 C19 0.1(4)
C17 C18 C19 C20 -0.6(4)
C18 C19 C20 C21 0.4(4)
C17 C16 C21 C20 -0.9(4)
N2 C16 C21 C20 178.1(2)
C19 C20 C21 C16 0.4(4)
C15 C14 N1 N2 -0.5(3)
C13 C14 N1 N2 -177.58(19)
C14 N1 N2 C16 179.1(2)
C21 C16 N2 N1 -4.5(3)
C17 C16 N2 N1 174.6(2)
C3 C4 O1 C5 17.2(3)
C8 C4 O1 C5 -164.19(18)
C7 C5 O1 C4 -166.46(19)
C6 C5 O1 C4 74.0(2)
C1 C5 O1 C4 -48.5(2)
